data_7010572
loop_
_publ_author_name
'Beer, Paul D.'
'Bernhardt, Paul V.'

_publ_section_title
;
 A ferrocene functionalised macrocyclic receptor for cations and anions
;
_journal_issue 9
_journal_name_full 'Journal of the Chemical Society, Dalton Transactions'
_journal_page_first 1428
_journal_paper_doi 10.1039/b100439p
_journal_year 2001
_chemical_formula_sum 'C34 H56 Cl2 Fe2 N6 O2'
_chemical_formula_weight 763.45
_chemical_name_systematic
;
?
;
_space_group_IT_number 15
_symmetry_space_group_name_Hall '-C 2yc'
_symmetry_space_group_name_H-M 'C 1 2/c 1'
_atom_sites_solution_hydrogens geom
_atom_sites_solution_primary Patterson
_atom_sites_solution_secondary difmap
_audit_creation_method SHELXL-97
_cell_angle_alpha 90.00
_cell_angle_beta 90.55(2)
_cell_angle_gamma 90.00
_cell_formula_units_Z 4
_cell_length_a 14.967(5)
_cell_length_b 7.4043(8)
_cell_length_c 33.060(10)
_cell_measurement_temperature 569(2)
_cell_volume 3663.5(17)
_computing_cell_refinement 'SET4 in CAD4'
_computing_data_collection CAD4
_computing_data_reduction XCAD4
_computing_molecular_graphics PLATON
_computing_publication_material WINGX
_computing_structure_refinement 'SHELXL-97 (Sheldrick, 1997)'
_computing_structure_solution SHELXS
_diffrn_ambient_temperature 569(2)
_diffrn_measured_fraction_theta_full 1.000
_diffrn_measured_fraction_theta_max 1.000
_diffrn_measurement_device_type CAD4
_diffrn_measurement_method '\w-2\q scans'
_diffrn_radiation_monochromator graphite
_diffrn_radiation_source 'fine-focus sealed tube'
_diffrn_radiation_type MoK\a
_diffrn_radiation_wavelength 0.71073
_diffrn_reflns_av_R_equivalents 0.0528
_diffrn_reflns_av_sigmaI/netI 0.0232
_diffrn_reflns_limit_h_max 17
_diffrn_reflns_limit_h_min 0
_diffrn_reflns_limit_k_max 8
_diffrn_reflns_limit_k_min 0
_diffrn_reflns_limit_l_max 39
_diffrn_reflns_limit_l_min -39
_diffrn_reflns_number 3337
_diffrn_reflns_theta_full 24.98
_diffrn_reflns_theta_max 24.98
_diffrn_reflns_theta_min 2.46
_diffrn_standards_decay_% 'less than 5%'
_diffrn_standards_interval_time 7200
_diffrn_standards_number 3
_exptl_absorpt_coefficient_mu 0.977
_exptl_absorpt_correction_T_max 0.6409
_exptl_absorpt_correction_T_min 0.5919
_exptl_absorpt_correction_type \y-scans
_exptl_crystal_density_diffrn 1.384
_exptl_crystal_density_method 'not measured'
_exptl_crystal_F_000 1616
_exptl_crystal_size_max 0.60
_exptl_crystal_size_mid 0.60
_exptl_crystal_size_min 0.50
_refine_diff_density_max 0.423
_refine_diff_density_min -0.472
_refine_diff_density_rms 0.071
_refine_ls_extinction_method none
_refine_ls_goodness_of_fit_ref 1.056
_refine_ls_hydrogen_treatment constr
_refine_ls_matrix_type full
_refine_ls_number_parameters 208
_refine_ls_number_reflns 3204
_refine_ls_number_restraints 0
_refine_ls_restrained_S_all 1.056
_refine_ls_R_factor_all 0.0576
_refine_ls_R_factor_gt 0.0386
_refine_ls_shift/su_max 0.000
_refine_ls_shift/su_mean 0.000
_refine_ls_structure_factor_coef Fsqd
_refine_ls_weighting_details 'calc w=1/[\s^2^(Fo^2^)+(0.0645P)^2^+5.5712P] where P=(Fo^2^+2Fc^2^)/3'
_refine_ls_weighting_scheme calc
_refine_ls_wR_factor_gt 0.1033
_refine_ls_wR_factor_ref 0.1191
_reflns_number_gt 2509
_reflns_number_total 3204
_reflns_threshold_expression >2sigma(I)
_cod_data_source_file b100439p.txt
_cod_data_source_block pb66076
_cod_database_code 7010572

loop_
_symmetry_equiv_pos_as_xyz
'x, y, z'
'-x, y, -z+1/2'
'x+1/2, y+1/2, z'
'-x+1/2, y+1/2, -z+1/2'
'-x, -y, -z'
'x, -y, z-1/2'
'-x+1/2, -y+1/2, -z'
'x+1/2, -y+1/2, z-1/2'

loop_
_atom_site_label
_atom_site_type_symbol
_atom_site_fract_x
_atom_site_fract_y
_atom_site_fract_z
_atom_site_U_iso_or_equiv
_atom_site_adp_type
_atom_site_occupancy
_atom_site_symmetry_multiplicity
_atom_site_calc_flag
_atom_site_refinement_flags
_atom_site_disorder_assembly
_atom_site_disorder_group
Fe1 Fe 0.36840(3) 0.34625(6) 0.196015(13) 0.03904(17) Uani 1 1 d . . .
C1A C 0.4650(2) 0.4138(4) 0.15499(9) 0.0422(7) Uani 1 1 d . . .
C2A C 0.3792(2) 0.4634(4) 0.14027(10) 0.0482(8) Uani 1 1 d . . .
H2A H 0.3525 0.4233 0.1164 0.058 Uiso 1 1 calc R . .
C3A C 0.3414(3) 0.5857(5) 0.16856(12) 0.0571(9) Uani 1 1 d . . .
H3A H 0.2854 0.6393 0.1663 0.069 Uiso 1 1 calc R . .
C4A C 0.4028(3) 0.6120(4) 0.20051(11) 0.0550(9) Uani 1 1 d . . .
H4A H 0.3945 0.6856 0.2230 0.066 Uiso 1 1 calc R . .
C5A C 0.4792(2) 0.5069(4) 0.19242(10) 0.0482(8) Uani 1 1 d . . .
H5A H 0.5301 0.4993 0.2087 0.058 Uiso 1 1 calc R . .
C1B C 0.3802(2) 0.1718(5) 0.24397(10) 0.0511(8) Uani 1 1 d . . .
H1B H 0.4273 0.1660 0.2625 0.061 Uiso 1 1 calc R . .
C2B C 0.3738(3) 0.0769(5) 0.20714(12) 0.0605(10) Uani 1 1 d . . .
H2B H 0.4162 -0.0022 0.1969 0.073 Uiso 1 1 calc R . .
C3B C 0.2924(3) 0.1221(6) 0.18860(11) 0.0683(12) Uani 1 1 d . . .
H3B H 0.2712 0.0784 0.1640 0.082 Uiso 1 1 calc R . .
C4B C 0.2483(2) 0.2461(6) 0.21399(12) 0.0620(10) Uani 1 1 d . . .
H4B H 0.1927 0.2981 0.2091 0.074 Uiso 1 1 calc R . .
C5B C 0.3027(2) 0.2766(5) 0.24768(10) 0.0510(8) Uani 1 1 d . . .
H5B H 0.2898 0.3537 0.2691 0.061 Uiso 1 1 calc R . .
N1 N 0.57571(14) 0.1320(3) 0.03807(7) 0.0363(5) Uani 1 1 d . . .
H1A H 0.5397 0.2232 0.0455 0.044 Uiso 1 1 d R . .
N2 N 0.43778(15) -0.1075(3) 0.05129(7) 0.0381(6) Uani 1 1 d . . .
H2C H 0.4733 -0.0447 0.0346 0.046 Uiso 1 1 calc R . .
H2D H 0.3933 -0.0338 0.0590 0.046 Uiso 1 1 calc R . .
N3 N 0.48986(16) 0.1413(3) 0.11475(7) 0.0388(6) Uani 1 1 d . . .
H3C H 0.4453 0.1000 0.1303 0.047 Uiso 1 1 d R . .
C1 C 0.6432(2) 0.2002(5) 0.01030(10) 0.0453(8) Uani 1 1 d . . .
H1D H 0.6861 0.1055 0.0048 0.054 Uiso 1 1 calc R . .
H1E H 0.6749 0.3000 0.0229 0.054 Uiso 1 1 calc R . .
C2 C 0.61752(19) 0.0530(4) 0.07401(9) 0.0408(7) Uani 1 1 d . . .
H2E H 0.6565 0.1418 0.0866 0.049 Uiso 1 1 calc R . .
H2F H 0.6540 -0.0490 0.0660 0.049 Uiso 1 1 calc R . .
C3 C 0.54843(19) -0.0105(4) 0.10491(9) 0.0390(7) Uani 1 1 d . . .
C4 C 0.4902(2) -0.1616(4) 0.08741(9) 0.0435(7) Uani 1 1 d . . .
H4C H 0.5283 -0.2626 0.0803 0.052 Uiso 1 1 calc R . .
H4D H 0.4495 -0.2026 0.1081 0.052 Uiso 1 1 calc R . .
C5 C 0.3988(2) -0.2626(4) 0.02873(9) 0.0467(8) Uani 1 1 d . . .
H5C H 0.3540 -0.3211 0.0452 0.056 Uiso 1 1 calc R . .
H5D H 0.4452 -0.3501 0.0231 0.056 Uiso 1 1 calc R . .
C6 C 0.5982(2) -0.0949(5) 0.14101(10) 0.0568(9) Uani 1 1 d . . .
H6A H 0.6357 -0.0056 0.1536 0.085 Uiso 1 1 calc R . .
H6B H 0.6342 -0.1937 0.1318 0.085 Uiso 1 1 calc R . .
H6C H 0.5557 -0.1384 0.1603 0.085 Uiso 1 1 calc R . .
C7 C 0.5323(2) 0.2940(5) 0.13539(10) 0.0481(8) Uani 1 1 d . . .
H7A H 0.5662 0.3637 0.1160 0.058 Uiso 1 1 calc R . .
H7B H 0.5736 0.2490 0.1558 0.058 Uiso 1 1 calc R . .
Cl1 Cl 0.25364(6) 0.08623(17) 0.07172(3) 0.0742(3) Uani 1 1 d . . .
O1 O 0.1213(2) 0.1951(4) -0.00426(11) 0.0924(10) Uani 1 1 d . . .
H1 H 0.1517 0.1681 0.0145 0.111 Uiso 1 1 d R . .
H2 H 0.1525 0.1964 -0.0261 0.111 Uiso 1 1 d R . .

loop_
_atom_site_aniso_label
_atom_site_aniso_U_11
_atom_site_aniso_U_22
_atom_site_aniso_U_33
_atom_site_aniso_U_23
_atom_site_aniso_U_13
_atom_site_aniso_U_12
Fe1 0.0443(3) 0.0302(2) 0.0429(3) 0.00324(18) 0.01440(18) -0.00049(18)
C1A 0.0471(17) 0.0377(16) 0.0422(16) 0.0042(13) 0.0157(13) -0.0062(14)
C2A 0.0562(19) 0.0438(18) 0.0447(18) 0.0143(15) 0.0102(15) -0.0007(15)
C3A 0.061(2) 0.0377(17) 0.073(2) 0.0164(17) 0.0197(18) 0.0071(16)
C4A 0.071(2) 0.0294(16) 0.065(2) -0.0030(15) 0.0286(19) -0.0059(16)
C5A 0.0555(19) 0.0365(17) 0.0528(19) -0.0063(14) 0.0142(15) -0.0097(15)
C1B 0.0529(19) 0.0493(19) 0.0513(19) 0.0175(16) 0.0105(15) 0.0028(15)
C2B 0.081(3) 0.0288(17) 0.073(2) 0.0087(16) 0.036(2) 0.0019(17)
C3B 0.095(3) 0.064(3) 0.046(2) 0.0058(18) 0.007(2) -0.042(2)
C4B 0.0453(18) 0.070(3) 0.070(3) 0.031(2) 0.0098(17) -0.0056(18)
C5B 0.059(2) 0.0451(18) 0.049(2) 0.0043(15) 0.0242(16) -0.0003(16)
N1 0.0279(11) 0.0412(14) 0.0400(13) -0.0044(11) 0.0100(10) -0.0035(10)
N2 0.0354(12) 0.0364(13) 0.0428(13) -0.0003(11) 0.0090(10) -0.0078(10)
N3 0.0353(12) 0.0425(14) 0.0386(13) -0.0023(11) 0.0099(10) -0.0023(11)
C1 0.0363(15) 0.0513(19) 0.0485(18) -0.0082(15) 0.0112(13) -0.0197(14)
C2 0.0317(14) 0.0479(18) 0.0428(16) -0.0058(14) 0.0048(12) -0.0001(13)
C3 0.0375(15) 0.0416(17) 0.0380(16) 0.0012(13) 0.0026(12) 0.0004(13)
C4 0.0492(17) 0.0383(16) 0.0432(17) 0.0040(14) 0.0053(13) -0.0036(14)
C5 0.0498(18) 0.0424(18) 0.0482(19) -0.0044(14) 0.0101(14) -0.0198(15)
C6 0.059(2) 0.059(2) 0.052(2) 0.0065(17) -0.0051(16) 0.0040(18)
C7 0.0430(17) 0.0497(19) 0.0520(19) -0.0069(15) 0.0135(14) -0.0073(14)
Cl1 0.0569(5) 0.0895(8) 0.0763(7) -0.0276(6) -0.0007(5) 0.0143(5)
O1 0.0695(19) 0.080(2) 0.127(3) -0.007(2) -0.0125(18) -0.0019(16)

loop_
_atom_type_symbol
_atom_type_description
_atom_type_scat_dispersion_real
_atom_type_scat_dispersion_imag
_atom_type_scat_source
C C 0.0033 0.0016 'International Tables Vol C Tables 4.2.6.8 and 6.1.1.4'
H H 0.0000 0.0000 'International Tables Vol C Tables 4.2.6.8 and 6.1.1.4'
N N 0.0061 0.0033 'International Tables Vol C Tables 4.2.6.8 and 6.1.1.4'
Cl Cl 0.1484 0.1585 'International Tables Vol C Tables 4.2.6.8 and 6.1.1.4'
O O 0.0106 0.0060 'International Tables Vol C Tables 4.2.6.8 and 6.1.1.4'
Fe Fe 0.3463 0.8444 'International Tables Vol C Tables 4.2.6.8 and 6.1.1.4'

loop_
_geom_angle_atom_site_label_1
_geom_angle_atom_site_label_2
_geom_angle_atom_site_label_3
_geom_angle
_geom_angle_site_symmetry_1
_geom_angle_site_symmetry_3
_geom_angle_publ_flag
C3B Fe1 C2B 40.34(17) . . ?
C3B Fe1 C3A 123.53(18) . . ?
C2B Fe1 C3A 161.15(17) . . ?
C3B Fe1 C4B 40.66(17) . . ?
C2B Fe1 C4B 67.85(16) . . ?
C3A Fe1 C4B 106.02(15) . . ?
C3B Fe1 C4A 160.16(18) . . ?
C2B Fe1 C4A 157.77(18) . . ?
C3A Fe1 C4A 40.44(15) . . ?
C4B Fe1 C4A 123.55(16) . . ?
C3B Fe1 C2A 106.73(15) . . ?
C2B Fe1 C2A 125.23(15) . . ?
C3A Fe1 C2A 40.88(14) . . ?
C4B Fe1 C2A 119.66(15) . . ?
C4A Fe1 C2A 68.53(15) . . ?
C3B Fe1 C5A 157.54(17) . . ?
C2B Fe1 C5A 123.47(15) . . ?
C3A Fe1 C5A 67.92(15) . . ?
C4B Fe1 C5A 161.16(16) . . ?
C4A Fe1 C5A 40.42(14) . . ?
C2A Fe1 C5A 68.25(14) . . ?
C3B Fe1 C5B 67.71(15) . . ?
C2B Fe1 C5B 67.63(14) . . ?
C3A Fe1 C5B 119.89(14) . . ?
C4B Fe1 C5B 39.87(15) . . ?
C4A Fe1 C5B 107.79(14) . . ?
C2A Fe1 C5B 154.51(14) . . ?
C5A Fe1 C5B 126.28(14) . . ?
C3B Fe1 C1B 67.76(16) . . ?
C2B Fe1 C1B 40.38(15) . . ?
C3A Fe1 C1B 155.58(15) . . ?
C4B Fe1 C1B 67.36(14) . . ?
C4A Fe1 C1B 122.12(16) . . ?
C2A Fe1 C1B 163.09(14) . . ?
C5A Fe1 C1B 110.33(15) . . ?
C5B Fe1 C1B 40.02(13) . . ?
C3B Fe1 C1A 121.18(15) . . ?
C2B Fe1 C1A 109.40(13) . . ?
C3A Fe1 C1A 68.31(14) . . ?
C4B Fe1 C1A 155.44(15) . . ?
C4A Fe1 C1A 68.54(13) . . ?
C2A Fe1 C1A 40.45(13) . . ?
C5A Fe1 C1A 40.85(13) . . ?
C5B Fe1 C1A 163.77(14) . . ?
C1B Fe1 C1A 127.44(13) . . ?
C3B Fe1 Fe1 76.08(12) . 5_655 ?
C2B Fe1 Fe1 78.70(10) . 5_655 ?
C3A Fe1 Fe1 87.93(11) . 5_655 ?
C4B Fe1 Fe1 112.29(13) . 5_655 ?
C4A Fe1 Fe1 109.59(10) . 5_655 ?
C2A Fe1 Fe1 47.21(10) . 5_655 ?
C5A Fe1 Fe1 85.78(9) . 5_655 ?
C5B Fe1 Fe1 142.50(10) . 5_655 ?
C1B Fe1 Fe1 116.46(10) . 5_655 ?
C1A Fe1 Fe1 45.39(9) . 5_655 ?
C2A C1A C5A 107.4(3) . . ?
C2A C1A C7 128.1(3) . . ?
C5A C1A C7 124.5(3) . . ?
C2A C1A Fe1 69.43(17) . . ?
C5A C1A Fe1 69.24(17) . . ?
C7 C1A Fe1 128.6(2) . . ?
C1A C2A C3A 107.7(3) . . ?
C1A C2A Fe1 70.12(17) . . ?
C3A C2A Fe1 69.02(19) . . ?
C4A C3A C2A 108.7(3) . . ?
C4A C3A Fe1 70.1(2) . . ?
C2A C3A Fe1 70.10(18) . . ?
C3A C4A C5A 107.8(3) . . ?
C3A C4A Fe1 69.45(19) . . ?
C5A C4A Fe1 70.01(18) . . ?
C4A C5A C1A 108.4(3) . . ?
C4A C5A Fe1 69.57(19) . . ?
C1A C5A Fe1 69.91(17) . . ?
C5B C1B C2B 107.6(3) . . ?
C5B C1B Fe1 69.75(19) . . ?
C2B C1B Fe1 68.99(19) . . ?
C3B C2B C1B 108.1(3) . . ?
C3B C2B Fe1 69.7(2) . . ?
C1B C2B Fe1 70.64(19) . . ?
C2B C3B C4B 107.8(3) . . ?
C2B C3B Fe1 70.0(2) . . ?
C4B C3B Fe1 70.2(2) . . ?
C5B C4B C3B 107.9(3) . . ?
C5B C4B Fe1 70.32(19) . . ?
C3B C4B Fe1 69.2(2) . . ?
C4B C5B C1B 108.6(3) . . ?
C4B C5B Fe1 69.82(19) . . ?
C1B C5B Fe1 70.24(18) . . ?
C2 N1 C1 110.9(2) . . ?
C4 N2 C5 113.5(2) . . ?
C7 N3 C3 116.1(2) . . ?
N1 C1 C5 111.1(2) . 5_655 ?
N1 C2 C3 112.2(2) . . ?
N3 C3 C4 107.8(2) . . ?
N3 C3 C6 115.3(3) . . ?
C4 C3 C6 105.5(3) . . ?
N3 C3 C2 108.8(2) . . ?
C4 C3 C2 110.9(2) . . ?
C6 C3 C2 108.5(3) . . ?
N2 C4 C3 113.8(2) . . ?
N2 C5 C1 110.6(3) . 5_655 ?
N3 C7 C1A 111.7(3) . . ?

loop_
_geom_bond_atom_site_label_1
_geom_bond_atom_site_label_2
_geom_bond_distance
_geom_bond_site_symmetry_2
_geom_bond_publ_flag
Fe1 C3B 2.025(4) . ?
Fe1 C2B 2.030(3) . ?
Fe1 C3A 2.030(3) . ?
Fe1 C4B 2.038(3) . ?
Fe1 C4A 2.039(3) . ?
Fe1 C2A 2.045(3) . ?
Fe1 C5A 2.045(3) . ?
Fe1 C5B 2.045(3) . ?
Fe1 C1B 2.051(3) . ?
Fe1 C1A 2.054(3) . ?
Fe1 Fe1 14.518(4) 5_655 ?
C1A C2A 1.417(5) . ?
C1A C5A 1.430(4) . ?
C1A C7 1.494(4) . ?
C2A C3A 1.423(5) . ?
C3A C4A 1.407(5) . ?
C4A C5A 1.411(5) . ?
C1B C5B 1.402(5) . ?
C1B C2B 1.409(5) . ?
C2B C3B 1.398(6) . ?
C3B C4B 1.412(6) . ?
C4B C5B 1.392(5) . ?
N1 C2 1.460(4) . ?
N1 C1 1.461(4) . ?
N2 C4 1.478(4) . ?
N2 C5 1.486(4) . ?
N3 C7 1.462(4) . ?
N3 C3 1.464(4) . ?
C1 C5 1.502(5) 5_655 ?
C2 C3 1.534(4) . ?
C3 C4 1.528(4) . ?
C3 C6 1.534(4) . ?
C5 C1 1.502(5) 5_655 ?
